data_7244580
loop_
_publ_author_name
'Ren, Jie'
'Pi, Chao'
'Cui, Xiuling'
'Wu, Yangjie'

_publ_section_title
;
 Divergent C(sp2)--H arylation of heterocycles via organic photoredox
 catalysis
;
_journal_issue 7
_journal_name_full 'Green Chemistry'
_journal_page_first 3017
_journal_page_last 3022
_journal_paper_doi 10.1039/D1GC04825B
_journal_volume 24
_journal_year 2022
_chemical_formula_moiety 'C15 H12 N2 O'
_chemical_formula_sum 'C15 H12 N2 O'
_chemical_formula_weight 236.27
_space_group_crystal_system monoclinic
_space_group_IT_number 14
_space_group_name_Hall '-P 2yn'
_space_group_name_H-M_alt 'P 1 21/n 1'
_atom_sites_solution_hydrogens geom
_atom_sites_solution_primary direct
_audit_creation_date 2021-05-26
_audit_creation_method
;
Olex2 1.2
(compiled 2018.05.29 svn.r3508 for OlexSys, GUI svn.r5506)
;
_audit_update_record
;
2021-08-31 deposited with the CCDC.	2022-03-09 downloaded from the CCDC.
;
_cell_angle_alpha 90
_cell_angle_beta 95.662(4)
_cell_angle_gamma 90
_cell_formula_units_Z 8
_cell_length_a 16.3920(6)
_cell_length_b 7.1332(4)
_cell_length_c 20.1084(8)
_cell_measurement_reflns_used 2314
_cell_measurement_temperature 293(2)
_cell_measurement_theta_max 70.8070
_cell_measurement_theta_min 4.4000
_cell_volume 2339.75(18)
_computing_cell_refinement 'CrysAlisPro 1.171.40.53 (Rigaku OD, 2019)'
_computing_data_collection 'CrysAlisPro 1.171.40.53 (Rigaku OD, 2019)'
_computing_data_reduction 'CrysAlisPro 1.171.40.53 (Rigaku OD, 2019)'
_computing_molecular_graphics 'Olex2 (Dolomanov et al., 2009)'
_computing_publication_material 'Olex2 (Dolomanov et al., 2009)'
_computing_structure_refinement 'ShelXL (Sheldrick, 2015)'
_computing_structure_solution 'ShelXS (Sheldrick, 2008)'
_diffrn_ambient_temperature 293(2)
_diffrn_detector 'CCD plate'
_diffrn_detector_area_resol_mean 16.2312
_diffrn_detector_type Eos
_diffrn_measured_fraction_theta_full 1.000
_diffrn_measured_fraction_theta_max 1.000
_diffrn_measurement_details
;
List of Runs (angles in degrees, time in seconds):

  # Type    Start    End  Width  t~exp~   \w     \q     \k     \f   Frames
#--------------------------------------------------------------------------
  1  \w    -49.00 -22.00   1.00    1.50    --  -33.50 -77.00-180.00   27
  2  \w    -98.00 -33.00   1.00    1.50    --  -33.50 178.00-180.00   65
  3  \w      8.00  35.00   1.00    1.50    --  -33.50  37.00 150.00   27
  4  \w      4.00  33.00   1.00    1.50    --  -33.50  57.00  60.00   29
  5  \w    -55.00 -22.00   1.00    1.50    --  -33.50  37.00 150.00   33
  6  \w    -34.00  56.00   1.00    1.50    --   36.47 -37.00  90.00   90
  7  \w     25.00  50.00   1.00    1.50    --   36.47 -57.00-120.00   25
  8  \w     41.00  76.00   1.00    1.50    --   36.47 -99.00-180.00   35
  9  \w     29.00  70.00   1.00    1.50    --   36.47 -99.00 120.00   41
 10  \w     -3.00  23.00   1.00    1.50    --   36.47 -99.00 120.00   26
 11  \w    -27.00  13.00   1.00    1.50    --   36.47 -57.00-120.00   40
 12  \w    120.00 146.00   1.00    6.00    --  108.00 111.00-120.00   26
 13  \w    115.00 169.00   1.00    6.00    --  108.00 111.00   0.00   54
 14  \w     51.00 111.00   1.00    6.00    --  108.00-111.00 120.00   60
 15  \w    123.00 176.00   1.00    6.00    --  108.00  77.00-150.00   53
 16  \w     73.00 106.00   1.00    6.00    --  108.00 -94.00-180.00   33
 17  \w     92.00 149.00   1.00    6.00    --  108.00  61.00-150.00   57
 18  \w    109.00 168.00   1.00    6.00    --  108.00  61.00 120.00   59
 19  \w     91.00 160.00   1.00    6.00    --  108.00  45.00-180.00   69
 20  \w     41.00 128.00   1.00    6.00    --  108.00 -61.00  90.00   87
;
_diffrn_measurement_device 'four-circle diffractometer'
_diffrn_measurement_device_type 'Xcalibur, Eos, Gemini'
_diffrn_measurement_method '\w scans'
_diffrn_orient_matrix_type 'CrysAlisPro convention (1999,Acta A55,543-557)'
_diffrn_orient_matrix_UB_11 -0.0422225000
_diffrn_orient_matrix_UB_12 0.1933813000
_diffrn_orient_matrix_UB_13 -0.0038562000
_diffrn_orient_matrix_UB_21 -0.0841647000
_diffrn_orient_matrix_UB_22 -0.0959885000
_diffrn_orient_matrix_UB_23 -0.0004316000
_diffrn_orient_matrix_UB_31 0.0067161000
_diffrn_orient_matrix_UB_32 0.0091763000
_diffrn_orient_matrix_UB_33 0.0768810000
_diffrn_radiation_monochromator graphite
_diffrn_radiation_probe x-ray
_diffrn_radiation_type CuK\a
_diffrn_radiation_wavelength 1.54184
_diffrn_reflns_av_R_equivalents 0.0235
_diffrn_reflns_av_unetI/netI 0.0363
_diffrn_reflns_Laue_measured_fraction_full 1.000
_diffrn_reflns_Laue_measured_fraction_max 1.000
_diffrn_reflns_limit_h_max 19
_diffrn_reflns_limit_h_min -19
_diffrn_reflns_limit_k_max 8
_diffrn_reflns_limit_k_min -7
_diffrn_reflns_limit_l_max 24
_diffrn_reflns_limit_l_min -16
_diffrn_reflns_number 8634
_diffrn_reflns_point_group_measured_fraction_full 1.000
_diffrn_reflns_point_group_measured_fraction_max 1.000
_diffrn_reflns_theta_full 67.073
_diffrn_reflns_theta_max 67.073
_diffrn_reflns_theta_min 3.322
_diffrn_source 'fine-focus sealed X-ray tube'
_diffrn_source_type 'Enhance (Cu) X-ray Source'
_exptl_absorpt_coefficient_mu 0.686
_exptl_absorpt_correction_T_max 1.00000
_exptl_absorpt_correction_T_min 0.94572
_exptl_absorpt_correction_type multi-scan
_exptl_absorpt_process_details
;
CrysAlisPro 1.171.40.53 (Rigaku Oxford Diffraction, 2019)
Empirical absorption correction using spherical harmonics,
 implemented in SCALE3 ABSPACK scaling algorithm.
;
_exptl_crystal_colour yellow
_exptl_crystal_colour_primary yellow
_exptl_crystal_density_diffrn 1.341
_exptl_crystal_description prism
_exptl_crystal_F_000 992
_exptl_crystal_size_max 0.16
_exptl_crystal_size_mid 0.13
_exptl_crystal_size_min 0.1
_refine_diff_density_max 0.188
_refine_diff_density_min -0.212
_refine_diff_density_rms 0.042
_refine_ls_extinction_method none
_refine_ls_goodness_of_fit_ref 1.045
_refine_ls_hydrogen_treatment constr
_refine_ls_matrix_type full
_refine_ls_number_parameters 327
_refine_ls_number_reflns 4191
_refine_ls_number_restraints 0
_refine_ls_restrained_S_all 1.045
_refine_ls_R_factor_all 0.0687
_refine_ls_R_factor_gt 0.0497
_refine_ls_shift/su_max 0.000
_refine_ls_shift/su_mean 0.000
_refine_ls_structure_factor_coef Fsqd
_refine_ls_weighting_details 'w=1/[\s^2^(Fo^2^)+(0.0680P)^2^+0.0639P] where P=(Fo^2^+2Fc^2^)/3'
_refine_ls_weighting_scheme calc
_refine_ls_wR_factor_gt 0.1265
_refine_ls_wR_factor_ref 0.1434
_reflns_Friedel_coverage 0.000
_reflns_number_gt 3055
_reflns_number_total 4191
_reflns_threshold_expression 'I > 2\s(I)'
_cod_data_source_file d1gc04825b2.cif
_cod_data_source_block 202105142
_cod_depositor_comments 'Adding full bibliography for 7244580.cif.'
_cod_original_cell_volume 2339.77(18)
_cod_database_code 7244580
_shelx_shelxl_version_number 2014/7
_chemical_oxdiff_formula C30H3O5N2
_chemical_oxdiff_usercomment r
_shelx_space_group_comment
;
The symmetry employed for this shelxl refinement is uniquely defined
by the following loop, which should always be used as a source of
symmetry information in preference to the above space-group names.
They are only intended as comments.
;
_shelx_estimated_absorpt_t_max 0.935
_shelx_estimated_absorpt_t_min 0.898
_reflns_odcompleteness_completeness 99.87
_reflns_odcompleteness_iscentric 1
_reflns_odcompleteness_theta 66.97
_olex2_refinement_description
;
1. Fixed Uiso
 At 1.2 times of:
  All C(H) groups
 At 1.5 times of:
  All C(H,H,H) groups
2.a Aromatic/amide H refined with riding coordinates:
 C1(H1), C1'(H1'), C2(H2), C2'(H2'), C3(H3), C3'(H3'), C4(H4), C4'(H4'),
 C10(H10), C10'(H10'), C11(H11), C11'(H11'), C12(H12), C12'(H12'), C13(H13),
 C13'(H13'), C14(H14), C14'(H14')
2.b Idealised Me refined as rotating group:
 C15(H15A,H15B,H15C), C15'(H15D,H15E,H15F)
;
_olex2_submission_special_instructions 'No special instructions were received'
_oxdiff_exptl_absorpt_empirical_details
;
Empirical correction (ABSPACK) includes:
- Absorption correction using spherical harmonics
- Frame scaling
;
_oxdiff_exptl_absorpt_empirical_full_max 1.431
_oxdiff_exptl_absorpt_empirical_full_min 0.893

loop_
_space_group_symop_operation_xyz
'x, y, z'
'-x+1/2, y+1/2, -z+1/2'
'-x, -y, -z'
'x-1/2, -y-1/2, z-1/2'

loop_
_atom_site_label
_atom_site_type_symbol
_atom_site_fract_x
_atom_site_fract_y
_atom_site_fract_z
_atom_site_U_iso_or_equiv
_atom_site_adp_type
_atom_site_occupancy
_atom_site_site_symmetry_order
_atom_site_calc_flag
_atom_site_refinement_flags_posn
_atom_site_refinement_flags_adp
_atom_site_refinement_flags_occupancy
_atom_site_disorder_assembly
_atom_site_disorder_group
O1 O 0.53444(9) 0.8452(3) 0.20081(8) 0.0697(5) Uani 1 1 d . . . . .
O1' O 0.62744(11) 0.3372(3) 0.09553(8) 0.0922(7) Uani 1 1 d . . . . .
N1 N 0.33170(9) 0.7231(3) 0.23209(7) 0.0481(4) Uani 1 1 d . . . . .
N1' N 0.54999(9) 0.3578(2) 0.25425(8) 0.0470(4) Uani 1 1 d . . . . .
N2 N 0.42178(10) 0.8170(2) 0.12686(8) 0.0491(4) Uani 1 1 d . . . . .
N2' N 0.69774(10) 0.3656(2) 0.19757(9) 0.0533(4) Uani 1 1 d . . . . .
C1 C 0.29801(15) 0.7787(3) 0.04883(10) 0.0597(5) Uani 1 1 d . . . . .
H1 H 0.3254 0.8161 0.0127 0.072 Uiso 1 1 calc R . . . .
C1' C 0.77142(13) 0.3789(3) 0.30982(13) 0.0646(6) Uani 1 1 d . . . . .
H1' H 0.8220 0.3797 0.2925 0.077 Uiso 1 1 calc R . . . .
C2 C 0.21705(15) 0.7271(4) 0.03943(11) 0.0676(6) Uani 1 1 d . . . . .
H2 H 0.1900 0.7303 -0.0034 0.081 Uiso 1 1 calc R . . . .
C2' C 0.76764(15) 0.3844(4) 0.37736(14) 0.0745(7) Uani 1 1 d . . . . .
H2' H 0.8161 0.3886 0.4056 0.089 Uiso 1 1 calc R . . . .
C3 C 0.17459(14) 0.6703(4) 0.09216(11) 0.0659(6) Uani 1 1 d . . . . .
H3 H 0.1202 0.6325 0.0846 0.079 Uiso 1 1 calc R . . . .
C3' C 0.69358(16) 0.3839(4) 0.40469(12) 0.0722(7) Uani 1 1 d . . . . .
H3' H 0.6922 0.3887 0.4508 0.087 Uiso 1 1 calc R . . . .
C4 C 0.21367(12) 0.6705(4) 0.15547(10) 0.0587(6) Uani 1 1 d . . . . .
H4 H 0.1852 0.6349 0.1912 0.070 Uiso 1 1 calc R . . . .
C4' C 0.62196(14) 0.3763(3) 0.36309(10) 0.0594(5) Uani 1 1 d . . . . .
H4' H 0.5719 0.3758 0.3813 0.071 Uiso 1 1 calc R . . . .
C5 C 0.29606(11) 0.7237(3) 0.16706(9) 0.0462(4) Uani 1 1 d . . . . .
C5' C 0.62346(12) 0.3693(3) 0.29395(10) 0.0480(4) Uani 1 1 d . . . . .
C6 C 0.33897(12) 0.7748(3) 0.11312(9) 0.0464(4) Uani 1 1 d . . . . .
C6' C 0.69896(12) 0.3722(3) 0.26687(11) 0.0505(5) Uani 1 1 d . . . . .
C7 C 0.46112(11) 0.8138(3) 0.19028(10) 0.0488(5) Uani 1 1 d . . . . .
C7' C 0.62646(13) 0.3500(3) 0.15587(10) 0.0562(5) Uani 1 1 d . . . . .
C8 C 0.40851(11) 0.7677(3) 0.24396(9) 0.0445(4) Uani 1 1 d . . . . .
C8' C 0.54954(12) 0.3476(3) 0.19007(9) 0.0460(4) Uani 1 1 d . . . . .
C9 C 0.44335(11) 0.7675(3) 0.31511(9) 0.0463(4) Uani 1 1 d . . . . .
C9' C 0.46851(12) 0.3277(3) 0.15063(10) 0.0473(4) Uani 1 1 d . . . . .
C10 C 0.41052(12) 0.6432(3) 0.35879(10) 0.0538(5) Uani 1 1 d . . . . .
H10 H 0.3703 0.5584 0.3426 0.065 Uiso 1 1 calc R . . . .
C10' C 0.40202(13) 0.2700(3) 0.18434(11) 0.0566(5) Uani 1 1 d . . . . .
H10' H 0.4100 0.2463 0.2300 0.068 Uiso 1 1 calc R . . . .
C11 C 0.43741(14) 0.6453(4) 0.42620(11) 0.0634(6) Uani 1 1 d . . . . .
H11 H 0.4149 0.5626 0.4552 0.076 Uiso 1 1 calc R . . . .
C11' C 0.32527(14) 0.2480(4) 0.15127(12) 0.0658(6) Uani 1 1 d . . . . .
H11' H 0.2820 0.2089 0.1745 0.079 Uiso 1 1 calc R . . . .
C12 C 0.49748(14) 0.7697(4) 0.45050(11) 0.0674(7) Uani 1 1 d . . . . .
H12 H 0.5158 0.7704 0.4958 0.081 Uiso 1 1 calc R . . . .
C12' C 0.31230(15) 0.2837(4) 0.08369(13) 0.0707(7) Uani 1 1 d . . . . .
H12' H 0.2605 0.2670 0.0612 0.085 Uiso 1 1 calc R . . . .
C13 C 0.53031(13) 0.8926(4) 0.40768(12) 0.0647(6) Uani 1 1 d . . . . .
H13 H 0.5706 0.9768 0.4243 0.078 Uiso 1 1 calc R . . . .
C13' C 0.37612(17) 0.3441(4) 0.04961(12) 0.0721(7) Uani 1 1 d . . . . .
H13' H 0.3669 0.3707 0.0042 0.087 Uiso 1 1 calc R . . . .
C14 C 0.50395(12) 0.8923(3) 0.34041(11) 0.0566(5) Uani 1 1 d . . . . .
H14 H 0.5267 0.9757 0.3119 0.068 Uiso 1 1 calc R . . . .
C14' C 0.45417(15) 0.3658(3) 0.08243(10) 0.0599(6) Uani 1 1 d . . . . .
H14' H 0.4970 0.4059 0.0589 0.072 Uiso 1 1 calc R . . . .
C15 C 0.47141(15) 0.8623(4) 0.07230(11) 0.0689(6) Uani 1 1 d . . . . .
H15A H 0.4684 0.7610 0.0407 0.103 Uiso 1 1 calc GR . . . .
H15B H 0.5274 0.8807 0.0900 0.103 Uiso 1 1 calc GR . . . .
H15C H 0.4510 0.9748 0.0504 0.103 Uiso 1 1 calc GR . . . .
C15' C 0.77512(14) 0.3725(4) 0.16632(13) 0.0713(7) Uani 1 1 d . . . . .
H15D H 0.8043 0.4851 0.1798 0.107 Uiso 1 1 calc GR . . . .
H15E H 0.7635 0.3715 0.1186 0.107 Uiso 1 1 calc GR . . . .
H15F H 0.8080 0.2655 0.1801 0.107 Uiso 1 1 calc GR . . . .

loop_
_atom_site_aniso_label
_atom_site_aniso_U_11
_atom_site_aniso_U_22
_atom_site_aniso_U_33
_atom_site_aniso_U_23
_atom_site_aniso_U_13
_atom_site_aniso_U_12
O1 0.0419(7) 0.1001(13) 0.0683(10) -0.0012(9) 0.0123(7) -0.0071(8)
O1' 0.0740(11) 0.155(2) 0.0516(10) 0.0006(11) 0.0252(8) 0.0105(12)
N1 0.0421(8) 0.0612(10) 0.0412(8) -0.0028(7) 0.0051(6) -0.0001(7)
N1' 0.0440(8) 0.0529(9) 0.0452(9) -0.0034(7) 0.0097(6) -0.0003(7)
N2 0.0531(9) 0.0520(9) 0.0442(8) -0.0038(7) 0.0145(7) -0.0015(7)
N2' 0.0458(9) 0.0523(10) 0.0650(11) -0.0003(8) 0.0218(8) 0.0000(7)
C1 0.0735(14) 0.0635(14) 0.0419(10) 0.0006(10) 0.0049(9) 0.0029(11)
C1' 0.0463(11) 0.0599(13) 0.0873(17) -0.0014(12) 0.0056(11) 0.0021(10)
C2 0.0697(14) 0.0792(16) 0.0500(12) -0.0025(12) -0.0138(10) 0.0034(13)
C2' 0.0564(13) 0.0795(18) 0.0833(17) -0.0029(14) -0.0152(12) 0.0002(12)
C3 0.0502(11) 0.0870(18) 0.0576(13) -0.0049(12) -0.0087(10) -0.0001(11)
C3' 0.0742(15) 0.0837(18) 0.0560(13) -0.0047(13) -0.0077(11) 0.0017(14)
C4 0.0441(10) 0.0810(16) 0.0507(12) -0.0018(11) 0.0030(8) -0.0022(10)
C4' 0.0560(11) 0.0715(14) 0.0510(12) -0.0037(11) 0.0068(9) 0.0015(11)
C5 0.0449(9) 0.0547(11) 0.0388(9) -0.0038(8) 0.0041(7) 0.0035(8)
C5' 0.0458(9) 0.0475(10) 0.0512(11) -0.0020(9) 0.0065(8) 0.0013(8)
C6 0.0498(10) 0.0453(10) 0.0441(10) -0.0040(8) 0.0044(8) 0.0045(8)
C6' 0.0468(10) 0.0420(10) 0.0639(12) -0.0013(9) 0.0114(9) 0.0014(8)
C7 0.0420(9) 0.0526(11) 0.0534(11) -0.0044(9) 0.0120(8) 0.0006(8)
C7' 0.0572(12) 0.0628(13) 0.0515(12) 0.0021(10) 0.0207(9) 0.0037(10)
C8 0.0406(9) 0.0488(10) 0.0442(10) -0.0032(8) 0.0058(7) 0.0017(8)
C8' 0.0498(10) 0.0437(10) 0.0460(10) -0.0006(8) 0.0124(8) 0.0023(8)
C9 0.0370(8) 0.0562(11) 0.0455(10) -0.0034(9) 0.0022(7) 0.0059(8)
C9' 0.0537(10) 0.0408(10) 0.0480(10) -0.0051(8) 0.0082(8) 0.0068(8)
C10 0.0463(10) 0.0638(13) 0.0507(11) 0.0007(10) 0.0013(8) -0.0004(9)
C10' 0.0521(11) 0.0628(13) 0.0551(12) -0.0001(10) 0.0056(9) 0.0004(10)
C11 0.0595(12) 0.0801(16) 0.0497(12) 0.0100(11) 0.0015(9) 0.0079(12)
C11' 0.0542(12) 0.0660(14) 0.0767(15) -0.0067(12) 0.0045(10) -0.0019(11)
C12 0.0598(12) 0.0930(18) 0.0469(11) -0.0077(12) -0.0069(9) 0.0128(13)
C12' 0.0627(13) 0.0693(15) 0.0758(16) -0.0196(13) -0.0148(12) 0.0102(12)
C13 0.0510(11) 0.0795(16) 0.0611(13) -0.0159(12) -0.0075(10) -0.0014(11)
C13' 0.0852(17) 0.0751(17) 0.0528(12) -0.0098(12) -0.0097(12) 0.0163(14)
C14 0.0443(10) 0.0661(14) 0.0587(12) -0.0061(10) 0.0014(9) -0.0005(9)
C14' 0.0695(13) 0.0609(13) 0.0496(12) -0.0042(10) 0.0070(10) 0.0079(11)
C15 0.0755(15) 0.0780(16) 0.0571(13) -0.0035(12) 0.0266(11) -0.0119(13)
C15' 0.0546(12) 0.0725(16) 0.0927(18) -0.0021(14) 0.0364(12) -0.0011(11)

loop_
_atom_type_symbol
_atom_type_description
_atom_type_scat_dispersion_real
_atom_type_scat_dispersion_imag
_atom_type_scat_source
C C 0.0181 0.0091 'International Tables Vol C Tables 4.2.6.8 and 6.1.1.4'
H H 0.0000 0.0000 'International Tables Vol C Tables 4.2.6.8 and 6.1.1.4'
N N 0.0311 0.0180 'International Tables Vol C Tables 4.2.6.8 and 6.1.1.4'
O O 0.0492 0.0322 'International Tables Vol C Tables 4.2.6.8 and 6.1.1.4'

loop_
_geom_angle_atom_site_label_1
_geom_angle_atom_site_label_2
_geom_angle_atom_site_label_3
_geom_angle
_geom_angle_site_symmetry_1
_geom_angle_site_symmetry_3
_geom_angle_publ_flag
C8 N1 C5 119.10(17) . . ?
C8' N1' C5' 119.99(17) . . ?
C6 N2 C15 120.13(17) . . ?
C7 N2 C6 122.77(16) . . ?
C7 N2 C15 117.07(18) . . ?
C6' N2' C15' 119.91(19) . . ?
C7' N2' C6' 122.75(16) . . ?
C7' N2' C15' 117.34(19) . . ?
C2 C1 H1 120.3 . . ?
C2 C1 C6 119.5(2) . . ?
C6 C1 H1 120.3 . . ?
C2' C1' H1' 120.1 . . ?
C2' C1' C6' 119.7(2) . . ?
C6' C1' H1' 120.1 . . ?
C1 C2 H2 119.2 . . ?
C1 C2 C3 121.7(2) . . ?
C3 C2 H2 119.2 . . ?
C1' C2' H2' 119.2 . . ?
C1' C2' C3' 121.6(2) . . ?
C3' C2' H2' 119.2 . . ?
C2 C3 H3 120.4 . . ?
C4 C3 C2 119.2(2) . . ?
C4 C3 H3 120.4 . . ?
C2' C3' H3' 120.3 . . ?
C4' C3' C2' 119.3(2) . . ?
C4' C3' H3' 120.3 . . ?
C3 C4 H4 119.6 . . ?
C3 C4 C5 120.7(2) . . ?
C5 C4 H4 119.6 . . ?
C3' C4' H4' 119.6 . . ?
C3' C4' C5' 120.7(2) . . ?
C5' C4' H4' 119.6 . . ?
N1 C5 C4 117.95(18) . . ?
N1 C5 C6 122.55(17) . . ?
C6 C5 C4 119.50(17) . . ?
N1' C5' C4' 118.60(18) . . ?
N1' C5' C6' 122.01(19) . . ?
C4' C5' C6' 119.38(19) . . ?
N2 C6 C1 123.36(19) . . ?
N2 C6 C5 117.26(17) . . ?
C1 C6 C5 119.37(19) . . ?
N2' C6' C1' 123.13(19) . . ?
N2' C6' C5' 117.56(18) . . ?
C1' C6' C5' 119.3(2) . . ?
O1 C7 N2 121.54(19) . . ?
O1 C7 C8 123.21(19) . . ?
N2 C7 C8 115.24(17) . . ?
O1' C7' N2' 121.33(19) . . ?
O1' C7' C8' 123.5(2) . . ?
N2' C7' C8' 115.18(17) . . ?
N1 C8 C7 122.93(17) . . ?
N1 C8 C9 116.76(17) . . ?
C7 C8 C9 120.30(16) . . ?
N1' C8' C7' 122.48(18) . . ?
N1' C8' C9' 117.10(17) . . ?
C9' C8' C7' 120.40(17) . . ?
C10 C9 C8 118.14(18) . . ?
C14 C9 C8 122.91(19) . . ?
C14 C9 C10 118.86(18) . . ?
C10' C9' C8' 117.84(18) . . ?
C14' C9' C8' 124.15(19) . . ?
C14' C9' C10' 118.0(2) . . ?
C9 C10 H10 119.8 . . ?
C11 C10 C9 120.4(2) . . ?
C11 C10 H10 119.8 . . ?
C9' C10' H10' 119.4 . . ?
C11' C10' C9' 121.2(2) . . ?
C11' C10' H10' 119.4 . . ?
C10 C11 H11 120.0 . . ?
C12 C11 C10 120.1(2) . . ?
C12 C11 H11 120.0 . . ?
C10' C11' H11' 120.0 . . ?
C10' C11' C12' 120.1(2) . . ?
C12' C11' H11' 120.0 . . ?
C11 C12 H12 120.1 . . ?
C13 C12 C11 119.9(2) . . ?
C13 C12 H12 120.1 . . ?
C11' C12' H12' 120.1 . . ?
C13' C12' C11' 119.9(2) . . ?
C13' C12' H12' 120.1 . . ?
C12 C13 H13 119.7 . . ?
C12 C13 C14 120.6(2) . . ?
C14 C13 H13 119.7 . . ?
C12' C13' H13' 119.7 . . ?
C12' C13' C14' 120.6(2) . . ?
C14' C13' H13' 119.7 . . ?
C9 C14 H14 119.9 . . ?
C13 C14 C9 120.2(2) . . ?
C13 C14 H14 119.9 . . ?
C9' C14' H14' 119.9 . . ?
C13' C14' C9' 120.2(2) . . ?
C13' C14' H14' 119.9 . . ?
N2 C15 H15A 109.5 . . ?
N2 C15 H15B 109.5 . . ?
N2 C15 H15C 109.5 . . ?
H15A C15 H15B 109.5 . . ?
H15A C15 H15C 109.5 . . ?
H15B C15 H15C 109.5 . . ?
N2' C15' H15D 109.5 . . ?
N2' C15' H15E 109.5 . . ?
N2' C15' H15F 109.5 . . ?
H15D C15' H15E 109.5 . . ?
H15D C15' H15F 109.5 . . ?
H15E C15' H15F 109.5 . . ?

loop_
_geom_bond_atom_site_label_1
_geom_bond_atom_site_label_2
_geom_bond_distance
_geom_bond_site_symmetry_2
_geom_bond_publ_flag
O1 C7 1.220(2) . ?
O1' C7' 1.218(3) . ?
N1 C5 1.379(2) . ?
N1 C8 1.298(2) . ?
N1' C5' 1.380(2) . ?
N1' C8' 1.292(2) . ?
N2 C6 1.391(3) . ?
N2 C7 1.371(3) . ?
N2 C15 1.465(3) . ?
N2' C6' 1.392(3) . ?
N2' C7' 1.374(3) . ?
N2' C15' 1.471(2) . ?
C1 H1 0.9300 . ?
C1 C2 1.372(3) . ?
C1 C6 1.397(3) . ?
C1' H1' 0.9300 . ?
C1' C2' 1.366(3) . ?
C1' C6' 1.399(3) . ?
C2 H2 0.9300 . ?
C2 C3 1.385(3) . ?
C2' H2' 0.9300 . ?
C2' C3' 1.381(4) . ?
C3 H3 0.9300 . ?
C3 C4 1.367(3) . ?
C3' H3' 0.9300 . ?
C3' C4' 1.374(3) . ?
C4 H4 0.9300 . ?
C4 C5 1.400(3) . ?
C4' H4' 0.9300 . ?
C4' C5' 1.394(3) . ?
C5 C6 1.398(3) . ?
C5' C6' 1.400(3) . ?
C7 C8 1.484(3) . ?
C7' C8' 1.495(3) . ?
C8 C9 1.487(2) . ?
C8' C9' 1.485(3) . ?
C9 C10 1.393(3) . ?
C9 C14 1.392(3) . ?
C9' C10' 1.401(3) . ?
C9' C14' 1.395(3) . ?
C10 H10 0.9300 . ?
C10 C11 1.383(3) . ?
C10' H10' 0.9300 . ?
C10' C11' 1.373(3) . ?
C11 H11 0.9300 . ?
C11 C12 1.379(3) . ?
C11' H11' 0.9300 . ?
C11' C12' 1.378(3) . ?
C12 H12 0.9300 . ?
C12 C13 1.375(4) . ?
C12' H12' 0.9300 . ?
C12' C13' 1.375(4) . ?
C13 H13 0.9300 . ?
C13 C14 1.379(3) . ?
C13' H13' 0.9300 . ?
C13' C14' 1.389(3) . ?
C14 H14 0.9300 . ?
C14' H14' 0.9300 . ?
C15 H15A 0.9600 . ?
C15 H15B 0.9600 . ?
C15 H15C 0.9600 . ?
C15' H15D 0.9600 . ?
C15' H15E 0.9600 . ?
C15' H15F 0.9600 . ?

loop_
_geom_torsion_atom_site_label_1
_geom_torsion_atom_site_label_2
_geom_torsion_atom_site_label_3
_geom_torsion_atom_site_label_4
_geom_torsion
_geom_torsion_site_symmetry_1
_geom_torsion_site_symmetry_2
_geom_torsion_site_symmetry_3
_geom_torsion_site_symmetry_4
_geom_torsion_publ_flag
O1 C7 C8 N1 -175.6(2) . . . . ?
O1 C7 C8 C9 3.2(3) . . . . ?
O1' C7' C8' N1' 178.7(2) . . . . ?
O1' C7' C8' C9' 0.4(4) . . . . ?
N1 C5 C6 N2 3.2(3) . . . . ?
N1 C5 C6 C1 -177.7(2) . . . . ?
N1 C8 C9 C10 30.2(3) . . . . ?
N1 C8 C9 C14 -146.3(2) . . . . ?
N1' C5' C6' N2' 0.8(3) . . . . ?
N1' C5' C6' C1' -178.30(19) . . . . ?
N1' C8' C9' C10' -17.3(3) . . . . ?
N1' C8' C9' C14' 161.6(2) . . . . ?
N2 C7 C8 N1 3.7(3) . . . . ?
N2 C7 C8 C9 -177.51(18) . . . . ?
N2' C7' C8' N1' -0.6(3) . . . . ?
N2' C7' C8' C9' -178.86(18) . . . . ?
C1 C2 C3 C4 1.8(4) . . . . ?
C1' C2' C3' C4' 0.5(4) . . . . ?
C2 C1 C6 N2 177.1(2) . . . . ?
C2 C1 C6 C5 -1.9(3) . . . . ?
C2 C3 C4 C5 -1.3(4) . . . . ?
C2' C1' C6' N2' -179.7(2) . . . . ?
C2' C1' C6' C5' -0.6(3) . . . . ?
C2' C3' C4' C5' -0.1(4) . . . . ?
C3 C4 C5 N1 179.3(2) . . . . ?
C3 C4 C5 C6 -0.8(4) . . . . ?
C3' C4' C5' N1' 178.7(2) . . . . ?
C3' C4' C5' C6' -0.7(4) . . . . ?
C4 C5 C6 N2 -176.7(2) . . . . ?
C4 C5 C6 C1 2.4(3) . . . . ?
C4' C5' C6' N2' -179.79(19) . . . . ?
C4' C5' C6' C1' 1.1(3) . . . . ?
C5 N1 C8 C7 -2.1(3) . . . . ?
C5 N1 C8 C9 179.08(18) . . . . ?
C5' N1' C8' C7' -0.8(3) . . . . ?
C5' N1' C8' C9' 177.56(17) . . . . ?
C6 N2 C7 O1 177.5(2) . . . . ?
C6 N2 C7 C8 -1.8(3) . . . . ?
C6 C1 C2 C3 -0.2(4) . . . . ?
C6' N2' C7' O1' -177.1(2) . . . . ?
C6' N2' C7' C8' 2.2(3) . . . . ?
C6' C1' C2' C3' -0.2(4) . . . . ?
C7 N2 C6 C1 179.5(2) . . . . ?
C7 N2 C6 C5 -1.4(3) . . . . ?
C7 C8 C9 C10 -148.70(19) . . . . ?
C7 C8 C9 C14 34.8(3) . . . . ?
C7' N2' C6' C1' 176.8(2) . . . . ?
C7' N2' C6' C5' -2.3(3) . . . . ?
C7' C8' C9' C10' 161.1(2) . . . . ?
C7' C8' C9' C14' -20.0(3) . . . . ?
C8 N1 C5 C4 178.4(2) . . . . ?
C8 N1 C5 C6 -1.5(3) . . . . ?
C8 C9 C10 C11 -176.16(19) . . . . ?
C8 C9 C14 C13 176.1(2) . . . . ?
C8' N1' C5' C4' -178.7(2) . . . . ?
C8' N1' C5' C6' 0.7(3) . . . . ?
C8' C9' C10' C11' -179.8(2) . . . . ?
C8' C9' C14' C13' -179.7(2) . . . . ?
C9 C10 C11 C12 -0.5(3) . . . . ?
C9' C10' C11' C12' -0.4(4) . . . . ?
C10 C9 C14 C13 -0.4(3) . . . . ?
C10 C11 C12 C13 0.4(4) . . . . ?
C10' C9' C14' C13' -0.8(3) . . . . ?
C10' C11' C12' C13' -0.9(4) . . . . ?
C11 C12 C13 C14 -0.3(4) . . . . ?
C11' C12' C13' C14' 1.4(4) . . . . ?
C12 C13 C14 C9 0.3(4) . . . . ?
C12' C13' C14' C9' -0.5(4) . . . . ?
C14 C9 C10 C11 0.5(3) . . . . ?
C14' C9' C10' C11' 1.2(3) . . . . ?
C15 N2 C6 C1 -2.2(3) . . . . ?
C15 N2 C6 C5 176.9(2) . . . . ?
C15 N2 C7 O1 -0.8(3) . . . . ?
C15 N2 C7 C8 179.89(19) . . . . ?
C15' N2' C6' C1' -2.3(3) . . . . ?
C15' N2' C6' C5' 178.6(2) . . . . ?
C15' N2' C7' O1' 2.0(3) . . . . ?
C15' N2' C7' C8' -178.77(19) . . . . ?
